data_7705909
loop_
_publ_author_name
'Diamantis, Stavros A.'
'Hatzidimitriou, Antonios'
'Plessas, Alexios K.'
'Pournara, Anastasia'
'Manos, Manolis J.'
'Papaefstathiou, Giannis S.'
'Lazarides, Theodore'

_publ_section_title
;
 Alkaline earth-organic frameworks with amino derivatives of
 2,6-naphthalene dicarboxylates: structural studies and fluorescence
 properties.
;
_journal_issue 46
_journal_name_full 'Dalton transactions (Cambridge, England : 2003)'
_journal_page_first 16736
_journal_page_last 16744
_journal_paper_doi 10.1039/d0dt03325a
_journal_volume 49
_journal_year 2020
_chemical_formula_moiety 'C33 H37 N5 O12 Sr2'
_chemical_formula_sum 'C33 H37 N5 O12 Sr2'
_chemical_formula_weight 870.92
_space_group_IT_number 14
_space_group_name_Hall '-P 2ybc'
_space_group_name_H-M_alt 'P 1 21/c 1'
_symmetry_cell_setting monoclinic
_symmetry_space_group_name_H-M 'P 1 21/c 1'
_atom_sites_solution_hydrogens difmap
_atom_sites_solution_primary other
_audit_update_record
;
2020-09-23 deposited with the CCDC.	2020-10-21 downloaded from the CCDC.
;
_cell_angle_alpha 90
_cell_angle_beta 95.269(6)
_cell_angle_gamma 90
_cell_formula_units_Z 4
_cell_length_a 21.096(5)
_cell_length_b 12.176(3)
_cell_length_c 14.196(3)
_cell_measurement_reflns_used 209
_cell_measurement_temperature 130
_cell_measurement_theta_max 20
_cell_measurement_theta_min 10
_cell_volume 3631.0(15)
_computing_cell_refinement 'Apex2 (Bruker AXS, 2006)'
_computing_data_collection 'Apex2 (Bruker AXS, 2006)'
_computing_data_reduction 'Apex2 (Bruker AXS, 2006)'
_computing_molecular_graphics 'CAMERON (Watkin et al., 1996)'
_computing_publication_material 'CRYSTALS (Betteridge et al., 2003)'
_computing_structure_refinement 'CRYSTALS (Betteridge et al., 2003)'
_computing_structure_solution 'Superflip (Palatinus & Chapuis, 2007)'
_diffrn_ambient_temperature 130
_diffrn_measured_fraction_theta_full 0.986
_diffrn_measured_fraction_theta_max 0.979
_diffrn_measurement_device Area
_diffrn_measurement_device_type 'Bruker Kappa Apex2'
_diffrn_measurement_method '\f & \w scans'
_diffrn_radiation_monochromator graphite
_diffrn_radiation_type 'Mo K\a'
_diffrn_radiation_wavelength 0.71073
_diffrn_reflns_av_R_equivalents 0.052
_diffrn_reflns_limit_h_max 25
_diffrn_reflns_limit_h_min -25
_diffrn_reflns_limit_k_max 14
_diffrn_reflns_limit_k_min -14
_diffrn_reflns_limit_l_max 17
_diffrn_reflns_limit_l_min 0
_diffrn_reflns_number 59753
_diffrn_reflns_theta_full 25.076
_diffrn_reflns_theta_max 25.587
_diffrn_reflns_theta_min 0.969
_diffrn_standards_number 0
_exptl_absorpt_coefficient_mu 3.006
_exptl_absorpt_correction_T_max 0.81
_exptl_absorpt_correction_T_min 0.62
_exptl_absorpt_correction_type numerical
_exptl_absorpt_process_details
; 
 Analytical Absorption (De Meulenaer & Tompa, 1965) 
;
_exptl_crystal_colour brown
_exptl_crystal_density_diffrn 1.593
_exptl_crystal_density_method 'not measured'
_exptl_crystal_description prism
_exptl_crystal_F_000 1768
_exptl_crystal_size_max 0.190
_exptl_crystal_size_mid 0.160
_exptl_crystal_size_min 0.070
_refine_diff_density_max 0.96
_refine_diff_density_min -0.97
_refine_ls_extinction_method None
_refine_ls_goodness_of_fit_ref 1.0000
_refine_ls_hydrogen_treatment constr
_refine_ls_matrix_type full
_refine_ls_number_parameters 482
_refine_ls_number_reflns 4951
_refine_ls_number_restraints 55
_refine_ls_R_factor_all 0.0880
_refine_ls_R_factor_gt 0.0564
_refine_ls_shift/su_max 0.0004891
_refine_ls_shift/su_mean 0.0000160
_refine_ls_structure_factor_coef Fsqd
_refine_ls_weighting_details
;
 Method, part 1, Chebychev polynomial, (Watkin, 1994, Prince, 1982) 
 [weight] = 1.0/[A~0~*T~0~(x)+A~1~*T~1~(x) ... +A~n-1~]*T~n-1~(x)] 
 where A~i~ are the Chebychev coefficients listed below and x= Fcalc/Fmax 
 Method = Robust Weighting (Prince, 1982) 
 W = [weight] * [1-(deltaF/6*sigmaF)^2^]^2^ 
 A~i~ are: 
 3.13 3.27 1.65 
;
_refine_ls_weighting_scheme calc
_refine_ls_wR_factor_all 0.0931
_refine_ls_wR_factor_gt 0.0873
_refine_ls_wR_factor_ref 0.0873
_reflns_limit_h_max 25
_reflns_limit_h_min -25
_reflns_limit_k_max 14
_reflns_limit_k_min 0
_reflns_limit_l_max 17
_reflns_limit_l_min 0
_reflns_number_gt 4951
_reflns_number_total 6693
_reflns_threshold_expression I>2.0\s(I)
_oxford_diffrn_Wilson_B_factor 2.78
_oxford_diffrn_Wilson_scale 177.79
_oxford_refine_ls_r_factor_ref 0.0564
_oxford_refine_ls_scale 0.09276(2)
_oxford_reflns_number_all 6656
_oxford_reflns_threshold_expression_ref I>2.0\s(I)
_cod_data_source_file d0dt03325a2.cif
_cod_data_source_block I_CCDC5
_cod_depositor_comments
;
The following automatic conversions were performed:

data item '_atom_sites_solution_primary' value 'Other' was changed to
'other' in accordance with the
/home/data/users/saulius/crontab/automatic-downloads/rss-feeds/RSC/lib/dictionaries/cif_core.dic
dictionary named 'cif_core.dic' version 2.4.2 last updated on
2011-04-26.

Automatic conversion script
Id: cif_fix_values 7556 2019-12-06 15:28:31Z antanas 
;
_cod_original_cell_volume 3631.1(15)
_cod_original_sg_symbol_H-M 'P 1 21/c 1 '
_cod_database_code 7705909

loop_
_symmetry_equiv_pos_as_xyz
x,y,z
-x,-y,-z
-x,y+1/2,-z+1/2
x,-y+1/2,z+1/2

loop_
_atom_site_label
_atom_site_type_symbol
_atom_site_fract_x
_atom_site_fract_y
_atom_site_fract_z
_atom_site_U_iso_or_equiv
_atom_site_occupancy
_atom_site_adp_type
_atom_site_refinement_flags_posn
_atom_site_refinement_flags_adp
_atom_site_refinement_flags_occupancy
_atom_site_disorder_assembly
_atom_site_disorder_group
_atom_site_attached_hydrogens
Sr1 Sr 0.25159(2) 0.60419(4) 0.27783(3) 0.0344 1.0000 Uani . . . . . .
Sr2 Sr 0.28352(3) 0.70085(4) 0.56893(3) 0.0325 1.0000 Uani . . . . . .
O1 O 0.2807(2) 0.5336(3) 0.4412(3) 0.0497 1.0000 Uani . . . . . .
O2 O 0.2616(3) 0.4948(3) 0.5834(3) 0.0720 1.0000 Uani . . . . . .
O3 O 0.2810(2) -0.1860(3) 0.2488(2) 0.0466 1.0000 Uani . . . . . .
O4 O 0.2822(2) -0.2236(3) 0.3983(2) 0.0454 1.0000 Uani . . . . . .
O5 O 0.32675(19) 0.6221(3) 0.1414(2) 0.0460 1.0000 Uani . . . . . .
O6 O 0.3569(2) 0.5036(4) 0.2490(3) 0.0689 1.0000 Uani . . . . . .
O7 O 0.16275(19) 0.7181(3) 0.5192(3) 0.0495 1.0000 Uani . . . . . .
O8 O 0.1899(2) 0.8472(4) 0.6225(3) 0.0557 1.0000 Uani . . . . . .
O9 O 0.14512(19) 0.6547(4) 0.3372(3) 0.0605 1.0000 Uani . . . . . .
O10 O 0.3992(2) 0.6557(3) 0.5625(4) 0.0721 1.0000 Uani D . . . 4 .
O11 O 0.1874(2) 0.4225(4) 0.2613(3) 0.0698 1.0000 Uani D . . . 3 .
O12 O 0.0160(3) 0.5914(4) 0.3227(4) 0.0940 1.0000 Uani D . . . 1 .
N1 N 0.2247(6) 0.0928(8) 0.6007(8) 0.0884 0.5000 Uani D . . . . .
N2 N 0.3510(4) 0.2193(6) 0.2454(6) 0.0465 0.5000 Uani D . . . . .
N3 N 0.5662(3) 0.3559(5) 0.1602(6) 0.0516 0.5000 Uani D . . . . .
N4 N -0.0565(4) 0.8133(8) 0.3778(6) 0.0582 0.5000 Uani D . . . . .
N5 N 0.4900(2) 0.6512(4) 0.4855(5) 0.0727 1.0000 Uani D . . . 4 .
N6 N 0.1335(2) 0.2884(5) 0.3283(4) 0.0766 1.0000 Uani D . . . 3 .
N7 N -0.0646(3) 0.4721(4) 0.3185(4) 0.0885 1.0000 Uani D . . . 1 .
C1 C 0.2751(3) 0.4667(5) 0.5044(4) 0.0543 1.0000 Uani . . . . . .
C2 C 0.2769(4) 0.3451(5) 0.4866(4) 0.0572 1.0000 Uani . . . . . .
C3 C 0.2531(4) 0.2728(5) 0.5523(5) 0.0674 1.0000 Uani . . . . . .
C4 C 0.2517(4) 0.1623(5) 0.5358(5) 0.0704 1.0000 Uani D . . . . .
C5 C 0.2735(4) 0.1204(5) 0.4553(4) 0.0578 1.0000 Uani . . . . . .
C6 C 0.2688(3) 0.0057(5) 0.4370(4) 0.0564 1.0000 Uani . . . . . .
C7 C 0.2890(3) -0.0370(5) 0.3530(4) 0.0525 1.0000 Uani . . . . . .
C8 C 0.3153(3) 0.0368(5) 0.2917(5) 0.0547 1.0000 Uani . . . . . .
C9 C 0.3227(3) 0.1490(5) 0.3085(4) 0.0569 1.0000 Uani D . . . . .
C10 C 0.3016(3) 0.1920(5) 0.3904(4) 0.0537 1.0000 Uani . . . . . .
C11 C 0.3015(3) 0.3060(5) 0.4059(4) 0.0571 1.0000 Uani . . . . . .
C12 C 0.2819(3) -0.1572(4) 0.3331(4) 0.0442 1.0000 Uani . . . . . .
C13 C 0.3655(3) 0.5524(5) 0.1734(4) 0.0504 1.0000 Uani . . . . . .
C14 C 0.4199(3) 0.5218(5) 0.1209(4) 0.0456 1.0000 Uani . . . . . .
C15 C 0.4678(3) 0.4555(5) 0.1604(4) 0.0495 1.0000 Uani . . . . . .
C16 C 0.5203(2) 0.4269(4) 0.1147(4) 0.0469 1.0000 Uani D . . . . .
C17 C 0.4755(3) 0.5332(4) -0.0219(4) 0.0413 1.0000 Uani . . . . . .
C18 C 0.4236(3) 0.5608(4) 0.0298(4) 0.0438 1.0000 Uani . . . . . .
C19 C 0.1518(3) 0.8078(5) 0.5592(4) 0.0451 1.0000 Uani . . . . . .
C20 C 0.0898(3) 0.8638(5) 0.5321(4) 0.0487 1.0000 Uani . . . . . .
C21 C 0.0426(3) 0.8131(5) 0.4710(5) 0.0541 1.0000 Uani . . . . . .
C22 C -0.0116(3) 0.8681(5) 0.4410(4) 0.0536 1.0000 Uani D . . . . .
C23 C 0.0229(3) 1.0258(5) 0.5313(4) 0.0493 1.0000 Uani . . . . . .
C24 C 0.0803(3) 0.9698(5) 0.5616(4) 0.0488 1.0000 Uani . . . . . .
C25 C 0.4291(3) 0.6380(4) 0.4929(4) 0.0735 1.0000 Uani D . . . 4 .
C26 C 0.5335(11) 0.6942(8) 0.5636(12) 0.124(10) 0.5000 Uiso D . . . 4 .
C27 C 0.5137(11) 0.6239(9) 0.3941(8) 0.103(7) 0.5000 Uiso D . . . 4 .
C28 C 0.1529(4) 0.3901(6) 0.3218(5) 0.083(3) 0.5000 Uiso D U . 1 3 .
C29 C 0.0894(4) 0.2537(15) 0.3970(7) 0.092(5) 0.5000 Uiso D . . . 3 .
C30 C 0.1504(5) 0.2072(11) 0.2582(7) 0.081(5) 0.5000 Uiso D . . . 3 .
C31 C -0.0158(3) 0.5168(5) 0.2822(5) 0.0893 1.0000 Uani D . . . 1 .
C32 C -0.0843(4) 0.5017(6) 0.4118(4) 0.0921 1.0000 Uani D . . . 1 .
C33 C -0.1038(4) 0.3908(5) 0.2633(6) 0.1021 1.0000 Uani D . . . 1 .
C34 C 0.5135(14) 0.6915(8) 0.5799(9) 0.148(13) 0.5000 Uiso D . . . 2 .
C35 C 0.5394(11) 0.6386(12) 0.4196(17) 0.182(16) 0.5000 Uiso D . . . 2 .
C36 C 0.1743(4) 0.3241(5) 0.2711(6) 0.084(3) 0.5000 Uiso D U . . . .
C37 C 0.1094(5) 0.3750(10) 0.3877(8) 0.084(3) 0.5000 Uiso D U . 2 . .
C38 C 0.1209(7) 0.1720(7) 0.3467(12) 0.118(7) 0.5000 Uiso D . . . . .
H11 H 0.2152 0.0257 0.5907 0.0987 0.5000 Uiso R . . . . .
H12 H 0.2111 0.1188 0.6507 0.0987 0.5000 Uiso R . . . . .
H21 H 0.3590 0.1957 0.1910 0.0509 0.5000 Uiso R . . . . .
H22 H 0.3582 0.2884 0.2550 0.0511 0.5000 Uiso R . . . . .
H31 H 0.5657 0.3412 0.2196 0.0570 0.5000 Uiso R . . . . .
H32 H 0.6027 0.3487 0.1386 0.0570 0.5000 Uiso R . . . . .
H41 H -0.0477 0.7497 0.3563 0.0650 0.5000 Uiso R . . . . .
H42 H -0.0905 0.8436 0.3554 0.0650 0.5000 Uiso R . . . . .
H61 H 0.2588 -0.0510 0.4806 0.0677 1.0000 Uiso R . . . . .
H81 H 0.3286 0.0086 0.2356 0.0651 1.0000 Uiso R . . . . .
H91 H 0.1505 0.6751 0.3930 0.0919 1.0000 Uiso R . . . . .
H92 H 0.1075 0.6360 0.3277 0.0920 1.0000 Uiso R . . . . .
H111 H 0.3115 0.3574 0.3587 0.0673 1.0000 Uiso R . . . . .
H151 H 0.4648 0.4278 0.2212 0.0589 1.0000 Uiso R . . . . .
H181 H 0.3913 0.6052 0.0019 0.0530 1.0000 Uiso R . . . . .
H211 H 0.0488 0.7413 0.4517 0.0652 1.0000 Uiso R . . . . .
H241 H 0.1116 0.9965 0.6027 0.0592 1.0000 Uiso R . . . . .
H251 H 0.4052 0.6127 0.4382 0.0893 1.0000 Uiso R . . . 4 .
H261 H 0.5524 0.7593 0.5398 0.1370 0.5000 Uiso R . . . 4 .
H262 H 0.5663 0.6417 0.5822 0.1370 0.5000 Uiso R . . . 4 .
H263 H 0.5111 0.7128 0.6173 0.1370 0.5000 Uiso R . . . 4 .
H271 H 0.5405 0.5601 0.4000 0.1450 0.5000 Uiso R . . . 4 .
H272 H 0.4792 0.6111 0.3466 0.1450 0.5000 Uiso R . . . 4 .
H273 H 0.5380 0.6860 0.3766 0.1449 0.5000 Uiso R . . . 4 .
H281 H 0.1425 0.4432 0.3670 0.0919 0.5000 Uiso R . . 1 3 .
H291 H 0.0498 0.2374 0.3608 0.1309 0.5000 Uiso R . . . 3 .
H302 H 0.1165 0.2035 0.2083 0.1200 0.5000 Uiso R . . . 3 .
H311 H -0.0028 0.4886 0.2255 0.1070 1.0000 Uiso R . . . 1 .
H321 H -0.0737 0.4435 0.4566 0.1402 1.0000 Uiso R . . . 1 .
H322 H -0.1299 0.5151 0.4068 0.1400 1.0000 Uiso R . . . 1 .
H323 H -0.0621 0.5677 0.4334 0.1400 1.0000 Uiso R . . . 1 .
H331 H -0.1467 0.4197 0.2539 0.1541 1.0000 Uiso R . . . 1 .
H332 H -0.0867 0.3793 0.2031 0.1542 1.0000 Uiso R . . . 1 .
H333 H -0.1037 0.3225 0.2980 0.1542 1.0000 Uiso R . . . 1 .
H341 H 0.4808 0.6745 0.6192 0.1624 0.5000 Uiso R . . . 2 .
H342 H 0.5443 0.6313 0.5911 0.1416 0.5000 Uiso R . . . 2 .
H343 H 0.5274 0.7547 0.5996 0.1451 0.5000 Uiso R . . . 2 .
H351 H 0.5622 0.7051 0.4131 0.2134 0.5000 Uiso R . . . 2 .
H352 H 0.5677 0.5837 0.4461 0.2134 0.5000 Uiso R . . . 2 .
H353 H 0.5214 0.6153 0.3610 0.2134 0.5000 Uiso R . . . 2 .
H361 H 0.1891 0.2276 0.2321 0.1200 0.5000 Uiso R . . . 3 .
H362 H 0.1953 0.2711 0.2379 0.1090 0.5000 Uiso R . . . . .
H371 H 0.1380 0.3779 0.4444 0.1010 0.5000 Uiso R . . . 8 .
H372 H 0.0834 0.3129 0.4397 0.1309 0.5000 Uiso R . . . 3 .
H373 H 0.1098 0.4441 0.3554 0.1011 0.5000 Uiso R . . . 8 .
H374 H 0.0670 0.3597 0.4039 0.1010 0.5000 Uiso R . . . 8 .
H381 H 0.0776 0.1485 0.3315 0.1601 0.5000 Uiso R . . . . .
H382 H 0.1558 0.1363 0.2877 0.1201 0.5000 Uiso R . . . 3 .
H383 H 0.1320 0.1654 0.4138 0.1600 0.5000 Uiso R . . . . .
H384 H 0.1041 0.1903 0.4324 0.1310 0.5000 Uiso R . . . 3 .
H385 H 0.1492 0.1274 0.3132 0.1600 0.5000 Uiso R . . . . .
H386 H 0.2387 0.3007 0.6081 0.0823 1.0000 Uiso R . . . . .
H93 H 0.3390 0.1887 0.2708 0.0677 0.5000 Uiso R . . . . .
H43 H 0.2374 0.1198 0.5754 0.0834 0.5000 Uiso R . . . . .
H221 H -0.0393 0.8362 0.4043 0.0637 0.5000 Uiso R . . . . .
H161 H 0.5491 0.3869 0.1413 0.0556 0.5000 Uiso R . . . . .

loop_
_atom_site_aniso_label
_atom_site_aniso_U_11
_atom_site_aniso_U_22
_atom_site_aniso_U_33
_atom_site_aniso_U_23
_atom_site_aniso_U_13
_atom_site_aniso_U_12
Sr1 0.0423(3) 0.0295(2) 0.0319(3) 0.0000(2) 0.0067(2) 0.0016(2)
Sr2 0.0441(3) 0.0285(2) 0.0251(2) -0.0035(2) 0.00429(19) 0.0014(2)
O1 0.088(3) 0.033(2) 0.030(2) -0.0082(17) 0.013(2) 0.000(2)
O2 0.144(5) 0.033(2) 0.041(2) -0.007(2) 0.022(3) -0.021(3)
O3 0.079(3) 0.030(2) 0.031(2) 0.0024(17) 0.0071(19) -0.003(2)
O4 0.077(3) 0.032(2) 0.0248(19) 0.0046(16) -0.0096(18) 0.0073(19)
O5 0.068(3) 0.044(2) 0.0291(19) 0.0170(17) 0.0234(18) 0.032(2)
O6 0.075(3) 0.082(3) 0.054(3) 0.034(3) 0.031(2) 0.049(3)
O7 0.049(2) 0.047(2) 0.052(2) -0.005(2) 0.0009(19) 0.009(2)
O8 0.064(3) 0.065(3) 0.035(2) -0.012(2) -0.010(2) 0.015(2)
O9 0.045(2) 0.097(4) 0.042(2) -0.019(2) 0.0192(19) -0.002(2)
O10 0.051(3) 0.060(3) 0.108(4) 0.003(3) 0.019(3) 0.011(2)
O11 0.078(3) 0.050(3) 0.080(3) -0.006(3) -0.004(3) -0.011(2)
O12 0.092(4) 0.082(4) 0.110(5) -0.029(4) 0.023(3) -0.022(4)
N1 0.134(12) 0.039(7) 0.094(10) -0.006(7) 0.026(9) -0.007(8)
N2 0.074(7) 0.027(5) 0.041(5) -0.006(4) 0.019(5) -0.002(5)
N3 0.047(6) 0.064(7) 0.044(6) 0.009(5) 0.008(5) 0.031(5)
N4 0.057(7) 0.048(6) 0.064(7) -0.015(5) -0.024(5) 0.009(5)
N5 0.052(4) 0.064(4) 0.105(5) 0.003(4) 0.023(3) 0.015(3)
N6 0.076(4) 0.059(4) 0.096(5) -0.003(4) 0.018(4) -0.011(3)
N7 0.098(5) 0.061(4) 0.108(6) -0.026(4) 0.016(4) -0.019(4)
C1 0.089(5) 0.038(3) 0.037(4) -0.012(3) 0.011(3) -0.002(3)
C2 0.097(5) 0.029(3) 0.045(4) -0.001(3) -0.002(4) 0.005(3)
C3 0.122(7) 0.035(4) 0.046(4) -0.009(3) 0.016(4) -0.001(4)
C4 0.111(6) 0.035(4) 0.068(5) 0.002(3) 0.022(4) -0.001(4)
C5 0.099(5) 0.037(3) 0.036(3) -0.004(3) 0.004(3) 0.006(3)
C6 0.099(5) 0.032(3) 0.037(3) 0.000(3) 0.003(3) 0.008(3)
C7 0.093(5) 0.032(3) 0.031(3) -0.004(2) 0.001(3) 0.002(3)
C8 0.087(5) 0.027(3) 0.049(4) 0.003(3) 0.001(3) -0.003(3)
C9 0.095(5) 0.026(3) 0.049(4) -0.002(3) 0.004(4) 0.005(3)
C10 0.077(5) 0.032(3) 0.052(4) 0.003(3) 0.004(3) 0.007(3)
C11 0.084(5) 0.034(3) 0.052(4) -0.006(3) -0.003(3) 0.003(3)
C12 0.074(4) 0.032(3) 0.027(3) 0.003(2) 0.004(3) 0.005(3)
C13 0.056(4) 0.055(4) 0.043(3) 0.013(3) 0.019(3) 0.033(3)
C14 0.049(4) 0.054(4) 0.036(3) 0.005(3) 0.016(3) 0.021(3)
C15 0.054(4) 0.057(4) 0.040(3) 0.010(3) 0.017(3) 0.030(3)
C16 0.043(3) 0.057(4) 0.042(3) 0.004(3) 0.010(3) 0.024(3)
C17 0.048(3) 0.044(3) 0.033(3) 0.002(2) 0.013(2) 0.018(3)
C18 0.046(3) 0.048(3) 0.039(3) 0.001(3) 0.015(3) 0.020(3)
C19 0.053(4) 0.050(4) 0.029(3) -0.003(3) -0.010(2) 0.014(3)
C20 0.040(3) 0.049(4) 0.054(4) -0.007(3) -0.005(3) 0.013(3)
C21 0.048(4) 0.046(4) 0.066(4) -0.009(3) -0.007(3) 0.009(3)
C22 0.053(4) 0.042(4) 0.062(4) -0.006(3) -0.012(3) 0.009(3)
C23 0.041(3) 0.042(3) 0.063(4) 0.002(3) -0.007(3) 0.002(3)
C24 0.045(4) 0.046(4) 0.054(4) 0.001(3) -0.006(3) 0.004(3)
C25 0.063(5) 0.057(5) 0.103(6) 0.005(4) 0.023(5) 0.018(4)
C31 0.094(6) 0.066(5) 0.112(7) -0.027(5) 0.028(5) -0.023(5)
C32 0.103(7) 0.068(5) 0.109(7) -0.016(5) 0.034(6) -0.018(5)
C33 0.113(7) 0.084(6) 0.112(7) -0.025(6) 0.023(6) -0.035(6)

loop_
_atom_type_symbol
_atom_type_scat_dispersion_real
_atom_type_scat_dispersion_imag
_atom_type_scat_Cromer_Mann_a1
_atom_type_scat_Cromer_Mann_b1
_atom_type_scat_Cromer_Mann_a2
_atom_type_scat_Cromer_Mann_b2
_atom_type_scat_Cromer_Mann_a3
_atom_type_scat_Cromer_Mann_b3
_atom_type_scat_Cromer_Mann_a4
_atom_type_scat_Cromer_Mann_b4
_atom_type_scat_Cromer_Mann_c
_atom_type_scat_source
C 0.0033 0.0016 2.3100 20.8439 1.0200 10.2075 1.5886 0.5687 0.8650 51.6512 0.2156 'International Tables Vol C 4.2.6.8 and 6.1.1.4'
H 0.0000 0.0000 0.4930 10.5109 0.3229 26.1257 0.1402 3.1424 0.0408 57.7998 0.0030 'International Tables Vol C 4.2.6.8 and 6.1.1.4'
N 0.0061 0.0033 12.2126 0.0057 3.1322 9.8933 2.0125 28.9975 1.1663 0.5826 -11.5290 'International Tables Vol C 4.2.6.8 and 6.1.1.4'
O 0.0106 0.0060 3.0485 13.2771 2.2868 5.7011 1.5463 0.3239 0.8670 32.9089 0.2508 'International Tables Vol C 4.2.6.8 and 6.1.1.4'
Sr -1.5307 3.2498 17.5663 1.5564 9.8184 14.0988 5.4220 0.1664 2.6694 132.3760 2.5064 'International Tables Vol C 4.2.6.8 and 6.1.1.4'

loop_
_geom_angle_atom_site_label_1
_geom_angle_site_symmetry_1
_geom_angle_atom_site_label_2
_geom_angle_site_symmetry_2
_geom_angle_atom_site_label_3
_geom_angle_site_symmetry_3
_geom_angle
_geom_angle_publ_flag
O8 4_564 Sr1 . O3 1_565 75.48(13) yes
O8 4_564 Sr1 . O4 1_565 115.98(13) yes
O3 1_565 Sr1 . O4 1_565 47.22(10) yes
O8 4_564 Sr1 . O1 . 162.69(14) yes
O3 1_565 Sr1 . O1 . 115.61(12) yes
O4 1_565 Sr1 . O1 . 70.15(11) yes
O8 4_564 Sr1 . O9 . 80.39(14) yes
O3 1_565 Sr1 . O9 . 92.55(14) yes
O4 1_565 Sr1 . O9 . 76.90(13) yes
O1 . Sr1 . O9 . 85.69(14) yes
O8 4_564 Sr1 . O11 . 84.13(14) yes
O3 1_565 Sr1 . O11 . 158.29(13) yes
O4 1_565 Sr1 . O11 . 143.04(14) yes
O1 . Sr1 . O11 . 82.66(14) yes
O9 . Sr1 . O11 . 76.52(15) yes
O8 4_564 Sr1 . O6 . 110.59(15) yes
O3 1_565 Sr1 . O6 . 102.24(15) yes
O4 1_565 Sr1 . O6 . 107.58(15) yes
O1 . Sr1 . O6 . 81.00(13) yes
O9 . Sr1 . O6 . 163.31(14) yes
O8 4_564 Sr1 . O5 . 68.52(13) yes
O3 1_565 Sr1 . O5 . 68.99(12) yes
O4 1_565 Sr1 . O5 . 105.84(13) yes
O1 . Sr1 . O5 . 126.93(13) yes
O9 . Sr1 . O5 . 146.74(13) yes
O11 . Sr1 . O6 . 91.76(16) yes
O11 . Sr1 . O5 . 110.50(15) yes
O6 . Sr1 . O5 . 48.69(12) yes
O7 . Sr2 . O2 . 85.45(16) yes
O7 . Sr2 . O1 . 85.30(13) yes
O2 . Sr2 . O1 . 47.82(12) yes
O7 . Sr2 . O10 . 160.56(15) yes
O2 . Sr2 . O10 . 88.39(16) yes
O1 . Sr2 . O10 . 76.94(15) yes
O7 . Sr2 . O5 4_565 110.60(13) yes
O2 . Sr2 . O5 4_565 149.87(14) yes
O1 . Sr2 . O5 4_565 153.55(12) yes
O10 . Sr2 . O5 4_565 83.45(14) yes
O7 . Sr2 . O3 4_555 99.62(13) yes
O2 . Sr2 . O3 4_555 80.25(12) yes
O1 . Sr2 . O3 4_555 127.51(12) yes
O10 . Sr2 . O3 4_555 97.47(15) yes
O5 4_565 Sr2 . O3 4_555 72.19(12) yes
O7 . Sr2 . O4 1_565 77.90(13) yes
O2 . Sr2 . O4 1_565 115.88(12) yes
O1 . Sr2 . O4 1_565 69.21(12) yes
O10 . Sr2 . O4 1_565 88.32(15) yes
O5 4_565 Sr2 . O4 1_565 92.88(12) yes
O7 . Sr2 . O8 . 47.58(12) yes
O2 . Sr2 . O8 . 117.49(15) yes
O1 . Sr2 . O8 . 132.83(13) yes
O10 . Sr2 . O8 . 148.91(14) yes
O5 4_565 Sr2 . O8 . 65.51(13) yes
O3 4_555 Sr2 . O4 1_565 163.13(11) yes
O3 4_555 Sr2 . O8 . 72.34(12) yes
O4 1_565 Sr2 . O8 . 94.59(12) yes
C1 . O1 . Sr2 . 90.4(3) yes
C1 . O1 . Sr1 . 151.3(4) yes
Sr2 . O1 . Sr1 . 110.46(14) yes
C1 . O2 . Sr2 . 98.1(4) yes
C12 . O3 . Sr2 4_554 167.5(4) yes
C12 . O3 . Sr1 1_545 96.0(3) yes
Sr2 4_554 O3 . Sr1 1_545 96.48(12) yes
C12 . O4 . Sr2 1_545 159.7(4) yes
C12 . O4 . Sr1 1_545 92.7(3) yes
Sr2 1_545 O4 . Sr1 1_545 107.05(13) yes
C13 . O5 . Sr1 . 95.5(3) yes
C13 . O6 . Sr1 . 96.0(3) yes
C19 . O7 . Sr2 . 99.4(3) yes
C19 . O8 . Sr2 . 89.0(3) yes
H91 . O9 . H92 . 106.5 no
H91 . O9 . Sr1 . 110.1 no
H92 . O9 . Sr1 . 138.1 no
C25 . O10 . Sr2 . 129.4(4) yes
C28 . O11 . C36 . 57.6(7) yes
C28 . O11 . Sr1 . 122.9(4) yes
C36 . O11 . Sr1 . 159.0(5) yes
C4 . N1 . H11 . 124.8 no
C4 . N1 . H12 . 120.6 no
H11 . N1 . H12 . 114.0 no
C4 . N1 . H43 . 4.1 no
H11 . N1 . H43 . 124.3 no
H12 . N1 . H43 . 121.6 no
C9 . N2 . H21 . 120.0 no
C9 . N2 . H22 . 124.8 no
H21 . N2 . H22 . 115.0 no
C9 . N2 . H93 . 2.0 no
H21 . N2 . H93 . 118.0 no
H22 . N2 . H93 . 126.7 no
C16 . N3 . H31 . 120.3 no
C16 . N3 . H32 . 119.9 no
H31 . N3 . H32 . 114.9 no
C16 . N3 . H161 . 4.2 no
H31 . N3 . H161 . 122.1 no
H32 . N3 . H161 . 116.6 no
C22 . N4 . H41 . 120.0 no
C22 . N4 . H42 . 122.1 no
H41 . N4 . H42 . 117.6 no
C22 . N4 . H221 . 2.7 no
H41 . N4 . H221 . 122.1 no
H42 . N4 . H221 . 120.2 no
C25 . N5 . C26 . 122.2(13) yes
C25 . N5 . C27 . 117.3(11) yes
C26 . N5 . C27 . 120.5(16) yes
C28 . N6 . C29 . 122.6(9) yes
C28 . N6 . C30 . 119.5(9) yes
C29 . N6 . C30 . 117.5(11) yes
C28 . N6 . C36 . 54.2(7) yes
C29 . N6 . C36 . 176.3(9) yes
C30 . N6 . C36 . 65.8(7) yes
C28 . N6 . C37 . 59.3(7) yes
C29 . N6 . C37 . 63.4(10) yes
C30 . N6 . C37 . 171.6(6) yes
C36 . N6 . C37 . 113.6(9) yes
C28 . N6 . C38 . 170.6(7) yes
C29 . N6 . C38 . 57.9(10) yes
C30 . N6 . C38 . 62.0(10) yes
C36 . N6 . C38 . 124.8(10) yes
C37 . N6 . C38 . 120.7(12) yes
C31 . N7 . C32 . 123.4(6) yes
C31 . N7 . C33 . 119.6(6) yes
C32 . N7 . C33 . 116.9(6) yes
O2 . C1 . O1 . 121.9(6) yes
O2 . C1 . C2 . 116.0(6) yes
O1 . C1 . C2 . 121.7(5) yes
C1 . C2 . C3 . 119.2(6) yes
C1 . C2 . C11 . 119.6(6) yes
C3 . C2 . C11 . 121.1(6) yes
C2 . C3 . C4 . 120.4(6) yes
C2 . C3 . H386 . 119.7 no
C4 . C3 . H386 . 119.8 no
N1 . C4 . C3 . 119.0(8) yes
N1 . C4 . C5 . 120.6(8) yes
C3 . C4 . C5 . 120.4(6) yes
N1 . C4 . H43 . 2.8 no
C3 . C4 . H43 . 119.8 no
C5 . C4 . H43 . 119.8 no
C4 . C5 . C6 . 119.6(6) yes
C4 . C5 . C10 . 120.0(6) yes
C6 . C5 . C10 . 120.3(6) yes
C5 . C6 . C7 . 119.8(6) yes
C5 . C6 . H61 . 127.0 no
C7 . C6 . H61 . 112.5 no
C6 . C7 . C8 . 117.4(5) yes
C6 . C7 . C12 . 119.4(6) yes
C8 . C7 . C12 . 123.3(5) yes
C7 . C8 . C9 . 124.6(6) yes
C7 . C8 . H81 . 117.5 no
C9 . C8 . H81 . 117.9 no
N2 . C9 . C8 . 122.3(6) yes
N2 . C9 . C10 . 119.4(6) yes
C8 . C9 . C10 . 118.3(6) yes
N2 . C9 . H93 . 1.4 no
C8 . C9 . H93 . 120.9 no
C10 . C9 . H93 . 120.8 no
C5 . C10 . C9 . 119.5(5) yes
C5 . C10 . C11 . 119.5(6) yes
C9 . C10 . C11 . 120.6(6) yes
C10 . C11 . C2 . 118.3(6) yes
C10 . C11 . H111 . 122.4 no
C2 . C11 . H111 . 118.6 no
C7 . C12 . O3 . 116.7(5) yes
C7 . C12 . O4 . 120.5(5) yes
O3 . C12 . O4 . 122.6(5) yes
O6 . C13 . O5 . 119.8(5) yes
O6 . C13 . C14 . 119.6(5) yes
O5 . C13 . C14 . 120.6(5) yes
C13 . C14 . C15 . 121.4(5) yes
C13 . C14 . C18 . 119.9(5) yes
C15 . C14 . C18 . 118.7(5) yes
C14 . C15 . C16 . 123.4(5) yes
C14 . C15 . H151 . 118.7 no
C16 . C15 . H151 . 118.0 no
C17 2_665 C16 . N3 . 122.6(6) yes
C17 2_665 C16 . C15 . 118.3(5) yes
N3 . C16 . C15 . 119.1(6) yes
C17 2_665 C16 . H161 . 120.8 no
N3 . C16 . H161 . 2.8 no
C15 . C16 . H161 . 120.9 no
C16 2_665 C17 . C17 2_665 120.1(6) yes
C16 2_665 C17 . C18 . 121.3(5) yes
C17 2_665 C17 . C18 . 118.6(6) yes
C17 . C18 . C14 . 121.0(5) yes
C17 . C18 . H181 . 119.3 no
C14 . C18 . H181 . 119.7 no
O7 . C19 . O8 . 121.8(5) yes
O7 . C19 . C20 . 118.1(5) yes
O8 . C19 . C20 . 120.1(5) yes
C19 . C20 . C21 . 120.9(5) yes
C19 . C20 . C24 . 119.8(6) yes
C21 . C20 . C24 . 119.1(6) yes
C20 . C21 . C22 . 120.4(6) yes
C20 . C21 . H211 . 119.1 no
C22 . C21 . H211 . 120.5 no
N4 . C22 . C23 2_576 120.1(7) yes
N4 . C22 . C21 . 117.6(6) yes
C23 2_576 C22 . C21 . 122.3(5) yes
N4 . C22 . H221 . 1.9 no
C23 2_576 C22 . H221 . 118.8 no
C21 . C22 . H221 . 118.9 no
C23 2_576 C23 . C22 2_576 118.4(7) yes
C23 2_576 C23 . C24 . 119.8(7) yes
C22 2_576 C23 . C24 . 121.8(6) yes
C23 . C24 . C20 . 120.0(6) yes
C23 . C24 . H241 . 125.2 no
C20 . C24 . H241 . 114.6 no
N5 . C25 . O10 . 128.2(6) yes
N5 . C25 . H251 . 115.5 no
O10 . C25 . H251 . 116.3 no
N5 . C26 . H261 . 106.1 no
N5 . C26 . H262 . 110.7 no
H261 . C26 . H262 . 109.6 no
N5 . C26 . H263 . 111.3 no
H261 . C26 . H263 . 109.5 no
H262 . C26 . H263 . 109.5 no
N5 . C27 . H271 . 110.6 no
N5 . C27 . H272 . 111.2 no
H271 . C27 . H272 . 109.4 no
N5 . C27 . H273 . 106.5 no
H271 . C27 . H273 . 109.6 no
H272 . C27 . H273 . 109.5 no
N6 . C28 . O11 . 123.8(7) yes
N6 . C28 . H281 . 120.1 no
O11 . C28 . H281 . 116.0 no
N6 . C29 . H291 . 106.1 no
N6 . C29 . H372 . 109.5 no
H291 . C29 . H372 . 109.6 no
N6 . C29 . H384 . 112.8 no
H291 . C29 . H384 . 109.7 no
H372 . C29 . H384 . 109.2 no
N6 . C30 . H302 . 108.7 no
N6 . C30 . H361 . 110.7 no
H302 . C30 . H361 . 109.3 no
N6 . C30 . H382 . 109.6 no
H302 . C30 . H382 . 109.3 no
H361 . C30 . H382 . 109.1 no
N7 . C31 . O12 . 122.2(6) yes
N7 . C31 . H311 . 119.1 no
O12 . C31 . H311 . 118.5 no
N7 . C32 . H321 . 110.3 no
N7 . C32 . H322 . 109.7 no
H321 . C32 . H322 . 109.8 no
N7 . C32 . H323 . 108.7 no
H321 . C32 . H323 . 108.9 no
H322 . C32 . H323 . 109.3 no
N7 . C33 . H331 . 107.6 no
N7 . C33 . H332 . 109.3 no
H331 . C33 . H332 . 110.5 no
N7 . C33 . H333 . 109.5 no
H331 . C33 . H333 . 110.0 no
H332 . C33 . H333 . 110.0 no
H341 . C34 . H342 . 104.4 no
H341 . C34 . H343 . 104.4 no
H342 . C34 . H343 . 114.4 no
H351 . C35 . H352 . 109.5 no
H351 . C35 . H353 . 110.0 no
H352 . C35 . H353 . 109.2 no
N6 . C36 . O11 . 123.8(7) yes
N6 . C36 . H362 . 116.9 no
O11 . C36 . H362 . 119.3 no
N6 . C38 . H381 . 115.5 no
N6 . C38 . H383 . 103.0 no
H381 . C38 . H383 . 109.6 no
N6 . C38 . H385 . 109.0 no
H381 . C38 . H385 . 109.8 no
H383 . C38 . H385 . 109.5 no
C9 . H93 . N2 . 176.6 no
C4 . H43 . N1 . 173.1 no
C22 . H221 . N4 . 175.4 no
C16 . H161 . N3 . 173.0 no

loop_
_geom_bond_atom_site_label_1
_geom_bond_site_symmetry_1
_geom_bond_atom_site_label_2
_geom_bond_site_symmetry_2
_geom_bond_distance
_geom_bond_publ_flag
Sr1 . O8 4_564 2.526(4) yes
Sr1 . O3 1_565 2.670(4) yes
Sr1 . O4 1_565 2.746(4) yes
Sr1 . O1 . 2.496(4) yes
Sr1 . O9 . 2.546(4) yes
Sr1 . O11 . 2.593(5) yes
Sr1 . O6 . 2.603(4) yes
Sr1 . O5 . 2.622(3) yes
Sr2 . O7 . 2.589(4) yes
Sr2 . O2 . 2.563(4) yes
Sr2 . O1 . 2.724(4) yes
Sr2 . O10 . 2.511(4) yes
Sr2 . O5 4_565 2.523(3) yes
Sr2 . O3 4_555 2.565(4) yes
Sr2 . O4 1_565 2.588(3) yes
Sr2 . O8 . 2.817(4) yes
O1 . C1 . 1.226(7) yes
O2 . C1 . 1.230(7) yes
O3 . C12 . 1.246(6) yes
O4 . C12 . 1.229(6) yes
O5 . C13 . 1.236(6) yes
O6 . C13 . 1.254(7) yes
O7 . C19 . 1.263(7) yes
O8 . C19 . 1.245(6) yes
O9 . H91 . 0.828 no
O9 . H92 . 0.824 no
O10 . C25 . 1.2396(10) yes
O11 . C28 . 1.2397(10) yes
O11 . C36 . 1.2404(10) yes
O12 . C31 . 1.2395(10) yes
N1 . C4 . 1.4098(10) yes
N1 . H11 . 0.849 no
N1 . H12 . 0.850 no
N1 . H43 . 0.572 no
N2 . C9 . 1.4098(10) yes
N2 . H21 . 0.855 no
N2 . H22 . 0.864 no
N2 . H93 . 0.590 no
N3 . C16 . 1.4101(10) yes
N3 . H31 . 0.863 no
N3 . H32 . 0.860 no
N3 . H161 . 0.572 no
N4 . C22 . 1.4099(10) yes
N4 . H41 . 0.859 no
N4 . H42 . 0.843 no
N4 . H221 . 0.571 no
N5 . C25 . 1.3098(11) yes
N5 . C26 . 1.4700(10) yes
N5 . C27 . 1.4701(10) yes
N6 . C28 . 1.3102(10) yes
N6 . C29 . 1.4700(10) yes
N6 . C30 . 1.4699(10) yes
N6 . C36 . 1.3103(10) yes
N6 . C37 . 1.4699(10) yes
N6 . C38 . 1.4698(11) yes
N7 . C31 . 1.3097(10) yes
N7 . C32 . 1.4698(10) yes
N7 . C33 . 1.4695(10) yes
C1 . C2 . 1.504(8) yes
C2 . C3 . 1.407(9) yes
C2 . C11 . 1.386(9) yes
C3 . C4 . 1.366(9) yes
C3 . H386 . 0.938 no
C4 . C5 . 1.370(9) yes
C4 . H43 . 0.840 no
C5 . C6 . 1.423(8) yes
C5 . C10 . 1.435(9) yes
C6 . C7 . 1.402(8) yes
C6 . H61 . 0.963 no
C7 . C8 . 1.400(8) yes
C7 . C12 . 1.497(8) yes
C8 . C9 . 1.393(8) yes
C8 . H81 . 0.935 no
C9 . C10 . 1.385(8) yes
C9 . H93 . 0.820 no
C10 . C11 . 1.406(8) yes
C11 . H111 . 0.954 no
C13 . C14 . 1.471(7) yes
C14 . C15 . 1.373(8) yes
C14 . C18 . 1.387(7) yes
C15 . C16 . 1.378(7) yes
C15 . H151 . 0.935 no
C16 . C17 2_665 1.415(7) yes
C16 . H161 . 0.840 no
C17 . C17 2_665 1.412(10) yes
C17 . C18 . 1.414(7) yes
C18 . H181 . 0.928 no
C19 . C20 . 1.494(8) yes
C20 . C21 . 1.402(8) yes
C20 . C24 . 1.378(8) yes
C21 . C22 . 1.360(8) yes
C21 . H211 . 0.929 no
C22 . C23 2_576 1.378(8) yes
C22 . H221 . 0.840 no
C23 . C23 2_576 1.399(11) yes
C23 . C24 . 1.422(8) yes
C24 . H241 . 0.900 no
C25 . H251 . 0.937 no
C26 . H261 . 0.962 no
C26 . H262 . 0.960 no
C26 . H263 . 0.961 no
C27 . H271 . 0.960 no
C27 . H272 . 0.958 no
C27 . H273 . 0.960 no
C28 . H281 . 0.950 no
C29 . H291 . 0.960 no
C29 . H372 . 0.959 no
C29 . H384 . 0.957 no
C30 . H302 . 0.959 no
C30 . H361 . 0.961 no
C30 . H382 . 0.962 no
C31 . H311 . 0.938 no
C32 . H321 . 0.965 no
C32 . H322 . 0.971 no
C32 . H323 . 0.966 no
C33 . H331 . 0.968 no
C33 . H332 . 0.968 no
C33 . H333 . 0.966 no
C34 . H341 . 0.950 no
C34 . H342 . 0.983 no
C34 . H343 . 0.862 no
C35 . H351 . 0.950 no
C35 . H352 . 0.950 no
C35 . H353 . 0.927 no
C36 . H362 . 0.934 no
C38 . H381 . 0.963 no
C38 . H383 . 0.964 no
C38 . H385 . 0.964 no

loop_
_geom_hbond_atom_site_label_D
_geom_hbond_site_symmetry_D
_geom_hbond_atom_site_label_H
_geom_hbond_site_symmetry_H
_geom_hbond_atom_site_label_A
_geom_hbond_site_symmetry_A
_geom_hbond_angle_DHA
_geom_hbond_distance_DH
_geom_hbond_distance_HA
_geom_hbond_distance_DA
_geom_hbond_publ_flag
N1 . H11 . O8 1_545 159 0.85 2.29 3.100(11) yes
N1 . H12 . O11 4_555 141 0.85 1.76 2.485(11) yes
N1 . H12 . C36 4_555 177 0.85 2.06 2.911(11) yes
N3 . H32 . C12 3_655 149 0.86 2.43 3.201(11) yes
N4 . H41 . O12 . 158 0.86 2.42 3.235(11) yes
N4 . H42 . C36 3_555 141 0.84 2.41 3.115(11) yes
C8 . H81 . O2 4_554 124 0.93 2.47 3.092(11) yes
O9 . H91 . O7 . 179 0.83 1.86 2.689(11) yes
O9 . H92 . O12 . 173 0.82 2.00 2.821(11) yes
C30 . H302 . N4 3_545 139 0.96 2.15 2.936(11) yes
C38 . H381 . C31 3_545 138 0.96 2.55 3.330(11) yes
